data_7712867
loop_
_publ_author_name
'Gaudillat, Quentin'
'Krupp, Anna'
'Zwingelstein, Thibaut'
'Humblot, Vincent'
'Strohman, Carsten'
'Jourdain, Isabelle'
'Knorr, Michael'
'Viau, Lydie'

_publ_section_title
;
 Silver-based coordination polymers assembled by dithioether ligands:
 potential antibacterial materials despite received ideas
;
_journal_name_full 'Dalton Transactions'
_journal_paper_doi 10.1039/D3DT00683B
_journal_year 2023
_chemical_formula_moiety 'C16 H26 Ag N O3 S2'
_chemical_formula_sum 'C16 H26 Ag N O3 S2'
_chemical_formula_weight 452.37
_space_group_crystal_system monoclinic
_space_group_IT_number 14
_space_group_name_Hall '-P 2yn'
_space_group_name_H-M_alt 'P 1 21/n 1'
_atom_sites_solution_hydrogens geom
_atom_sites_solution_primary dual
_audit_creation_date 2023-01-23
_audit_creation_method
;
Olex2 1.5
(compiled 2022.04.07 svn.rca3783a0 for OlexSys, GUI svn.r6498)
;
_audit_update_record
;
2023-01-23 deposited with the CCDC.	2023-04-25 downloaded from the CCDC.
;
_cell_angle_alpha 90
_cell_angle_beta 99.314(3)
_cell_angle_gamma 90
_cell_formula_units_Z 4
_cell_length_a 10.5832(5)
_cell_length_b 8.8168(7)
_cell_length_c 20.0863(17)
_cell_measurement_reflns_used 9776
_cell_measurement_temperature 100
_cell_measurement_theta_max 30.36
_cell_measurement_theta_min 2.53
_cell_volume 1849.5(2)
_computing_cell_refinement 'SAINT V8.38A (Bruker, 2018)'
_computing_data_reduction 'SAINT V8.38A (Bruker, 2018)'
_computing_molecular_graphics 'Olex2 1.5 (Dolomanov et al., 2009)'
_computing_publication_material 'Olex2 1.5 (Dolomanov et al., 2009)'
_computing_structure_refinement 'XL  (Sheldrick, 2008)'
_computing_structure_solution 'XT  (Sheldrick, 2015)'
_diffrn_ambient_temperature 100.00
_diffrn_detector 'Bruker D8 VENTURE area detector'
_diffrn_detector_area_resol_mean 10.4167
_diffrn_detector_type 'CPAD PHOTON II area detector'
_diffrn_measured_fraction_theta_full 0.999
_diffrn_measured_fraction_theta_max 0.998
_diffrn_measurement_device 'four-circle diffractometer'
_diffrn_measurement_device_type 'Bruker D8 Venture'
_diffrn_measurement_method '\w and \f scans'
_diffrn_radiation_monochromator 'multilayer optics'
_diffrn_radiation_probe x-ray
_diffrn_radiation_type MoK\a
_diffrn_radiation_wavelength 0.71073
_diffrn_reflns_av_R_equivalents 0.0305
_diffrn_reflns_av_unetI/netI 0.0241
_diffrn_reflns_Laue_measured_fraction_full 0.999
_diffrn_reflns_Laue_measured_fraction_max 0.998
_diffrn_reflns_limit_h_max 19
_diffrn_reflns_limit_h_min -19
_diffrn_reflns_limit_k_max 15
_diffrn_reflns_limit_k_min -15
_diffrn_reflns_limit_l_max 36
_diffrn_reflns_limit_l_min -36
_diffrn_reflns_number 55509
_diffrn_reflns_point_group_measured_fraction_full 0.999
_diffrn_reflns_point_group_measured_fraction_max 0.998
_diffrn_reflns_theta_full 25.242
_diffrn_reflns_theta_max 39.999
_diffrn_reflns_theta_min 3.024
_diffrn_source 'microfocus sealed X-ray tube'
_diffrn_source_current 1.4
_diffrn_source_power 0.07
_diffrn_source_type 'INCOATEC microfocus sealed tube, Iys 3.0'
_diffrn_source_voltage 50.0
_exptl_absorpt_coefficient_mu 1.328
_exptl_absorpt_correction_T_max 0.5704
_exptl_absorpt_correction_T_min 0.5048
_exptl_absorpt_correction_type multi-scan
_exptl_absorpt_process_details
;
SADABS-2016/2 (Bruker,2016/2) was used for absorption correction.
wR2(int) was 0.1056 before and 0.0546 after correction.
The Ratio of minimum to maximum transmission is 0.8850.
The \l/2 correction factor is Not present.
;
_exptl_crystal_colour yellow
_exptl_crystal_colour_primary yellow
_exptl_crystal_density_diffrn 1.625
_exptl_crystal_description plate
_exptl_crystal_F_000 928
_exptl_crystal_size_max 0.373
_exptl_crystal_size_mid 0.137
_exptl_crystal_size_min 0.066
_refine_diff_density_max 0.553
_refine_diff_density_min -0.548
_refine_diff_density_rms 0.078
_refine_ls_extinction_method none
_refine_ls_goodness_of_fit_ref 1.042
_refine_ls_hydrogen_treatment constr
_refine_ls_matrix_type full
_refine_ls_number_parameters 208
_refine_ls_number_reflns 11428
_refine_ls_number_restraints 0
_refine_ls_restrained_S_all 1.042
_refine_ls_R_factor_all 0.0275
_refine_ls_R_factor_gt 0.0219
_refine_ls_shift/su_max 0.002
_refine_ls_shift/su_mean 0.000
_refine_ls_structure_factor_coef Fsqd
_refine_ls_weighting_details 'w=1/[\s^2^(Fo^2^)+(0.0209P)^2^+0.3922P] where P=(Fo^2^+2Fc^2^)/3'
_refine_ls_weighting_scheme calc
_refine_ls_wR_factor_gt 0.0497
_refine_ls_wR_factor_ref 0.0528
_reflns_Friedel_coverage 0.000
_reflns_number_gt 10085
_reflns_number_total 11428
_reflns_threshold_expression 'I > 2\s(I)'
_cod_data_source_file d3dt00683b2.cif
_cod_data_source_block c0091_0m
_cod_original_sg_symbol_H-M P21/n
_cod_database_code 7712867
_shelx_shelxl_version_number 2019/1
_shelx_space_group_comment
;
The symmetry employed for this shelxl refinement is uniquely defined
by the following loop, which should always be used as a source of
symmetry information in preference to the above space-group names.
They are only intended as comments.
;
_shelx_estimated_absorpt_t_max 0.917
_shelx_estimated_absorpt_t_min 0.637
_olex2_refinement_description
;
1. Fixed Uiso
 At 1.2 times of:
  All C(H) groups, All C(H,H) groups
2.a Ternary CH refined with riding coordinates:
 C5(H5), C11(H11)
2.b Secondary CH2 refined with riding coordinates:
 C1(H1A,H1B), C4(H4A,H4B), C6(H6A,H6B), C7(H7A,H7B), C8(H8A,H8B), C9(H9A,H9B),
 C10(H10A,H10B), C12(H12A,H12B), C13(H13A,H13B), C14(H14A,H14B), C15(H15A,H15B),
  C16(H16A,H16B)
;
_olex2_submission_special_instructions 'No special instructions were received'

loop_
_space_group_symop_operation_xyz
'x, y, z'
'-x+1/2, y+1/2, -z+1/2'
'-x, -y, -z'
'x-1/2, -y-1/2, z-1/2'

loop_
_atom_site_label
_atom_site_type_symbol
_atom_site_fract_x
_atom_site_fract_y
_atom_site_fract_z
_atom_site_U_iso_or_equiv
_atom_site_adp_type
_atom_site_occupancy
_atom_site_site_symmetry_order
_atom_site_calc_flag
_atom_site_refinement_flags_posn
_atom_site_refinement_flags_adp
_atom_site_refinement_flags_occupancy
_atom_site_disorder_assembly
_atom_site_disorder_group
Ag1 Ag 0.30099(2) 0.37859(2) 0.33394(2) 0.01582(2) Uani 1 1 d . . . . .
S1 S 0.51847(2) 0.46316(2) 0.32251(2) 0.01330(3) Uani 1 1 d . . . . .
S2 S 1.11076(2) 0.38218(2) 0.39188(2) 0.01386(3) Uani 1 1 d . . . . .
O1 O 0.21978(7) 0.12445(7) 0.27939(4) 0.01889(11) Uani 1 1 d . . . . .
O2 O 0.39229(7) 0.10046(8) 0.35316(4) 0.02491(14) Uani 1 1 d . . . . .
O3 O 0.32723(7) -0.08627(7) 0.28526(3) 0.01930(11) Uani 1 1 d . . . . .
N1 N 0.31316(7) 0.04579(8) 0.30599(3) 0.01395(10) Uani 1 1 d . . . . .
C1 C 0.62911(7) 0.33354(9) 0.37370(4) 0.01505(12) Uani 1 1 d . . . . .
H1A H 0.636770 0.363719 0.421664 0.018 Uiso 1 1 calc R U . . .
H1B H 0.592830 0.229847 0.369323 0.018 Uiso 1 1 calc R U . . .
C2 C 0.75639(7) 0.33083(9) 0.35488(4) 0.01477(12) Uani 1 1 d . . . . .
C3 C 0.86122(7) 0.32265(9) 0.33957(4) 0.01508(12) Uani 1 1 d . . . . .
C4 C 0.98974(7) 0.31495(10) 0.32250(4) 0.01609(13) Uani 1 1 d . . . . .
H4A H 0.993407 0.377539 0.281936 0.019 Uiso 1 1 calc R U . . .
H4B H 1.009060 0.208799 0.311605 0.019 Uiso 1 1 calc R U . . .
C5 C 0.54470(7) 0.64779(9) 0.36337(4) 0.01346(11) Uani 1 1 d . . . . .
H5 H 0.476197 0.715991 0.339818 0.016 Uiso 1 1 calc R U . . .
C6 C 0.67204(8) 0.71958(10) 0.35381(5) 0.01934(14) Uani 1 1 d . . . . .
H6A H 0.680053 0.719334 0.305383 0.023 Uiso 1 1 calc R U . . .
H6B H 0.744019 0.660312 0.378705 0.023 Uiso 1 1 calc R U . . .
C7 C 0.67700(10) 0.88298(10) 0.38035(6) 0.0266(2) Uani 1 1 d . . . . .
H7A H 0.760224 0.929170 0.375362 0.032 Uiso 1 1 calc R U . . .
H7B H 0.608324 0.943287 0.353199 0.032 Uiso 1 1 calc R U . . .
C8 C 0.66038(11) 0.88766(12) 0.45442(6) 0.0301(2) Uani 1 1 d . . . . .
H8A H 0.733858 0.836197 0.482123 0.036 Uiso 1 1 calc R U . . .
H8B H 0.659645 0.994527 0.469485 0.036 Uiso 1 1 calc R U . . .
C9 C 0.53655(11) 0.81064(12) 0.46522(5) 0.02599(18) Uani 1 1 d . . . . .
H9A H 0.462602 0.869643 0.442177 0.031 Uiso 1 1 calc R U . . .
H9B H 0.531765 0.808541 0.514027 0.031 Uiso 1 1 calc R U . . .
C10 C 0.52931(10) 0.64789(10) 0.43760(4) 0.02078(15) Uani 1 1 d . . . . .
H10A H 0.597787 0.585716 0.463858 0.025 Uiso 1 1 calc R U . . .
H10B H 0.445781 0.602422 0.442518 0.025 Uiso 1 1 calc R U . . .
C11 C 1.06216(7) 0.57921(9) 0.39983(4) 0.01319(11) Uani 1 1 d . . . . .
H11 H 0.968385 0.580320 0.401900 0.016 Uiso 1 1 calc R U . . .
C12 C 1.08494(8) 0.67972(10) 0.34096(4) 0.01617(13) Uani 1 1 d . . . . .
H12A H 1.034685 0.640742 0.298544 0.019 Uiso 1 1 calc R U . . .
H12B H 1.176699 0.676676 0.336481 0.019 Uiso 1 1 calc R U . . .
C13 C 1.04552(9) 0.84328(10) 0.35235(4) 0.01841(14) Uani 1 1 d . . . . .
H13A H 1.065703 0.907657 0.315072 0.022 Uiso 1 1 calc R U . . .
H13B H 0.951871 0.847443 0.351773 0.022 Uiso 1 1 calc R U . . .
C14 C 1.11420(10) 0.90571(10) 0.41935(4) 0.02049(15) Uani 1 1 d . . . . .
H14A H 1.082299 1.009085 0.426375 0.025 Uiso 1 1 calc R U . . .
H14B H 1.207145 0.912665 0.418078 0.025 Uiso 1 1 calc R U . . .
C15 C 1.09204(10) 0.80373(10) 0.47797(4) 0.02155(16) Uani 1 1 d . . . . .
H15A H 1.000171 0.805509 0.482275 0.026 Uiso 1 1 calc R U . . .
H15B H 1.141597 0.843004 0.520515 0.026 Uiso 1 1 calc R U . . .
C16 C 1.13294(9) 0.64053(10) 0.46676(4) 0.01762(14) Uani 1 1 d . . . . .
H16A H 1.226384 0.637314 0.466570 0.021 Uiso 1 1 calc R U . . .
H16B H 1.114119 0.575764 0.504215 0.021 Uiso 1 1 calc R U . . .

loop_
_atom_site_aniso_label
_atom_site_aniso_U_11
_atom_site_aniso_U_22
_atom_site_aniso_U_33
_atom_site_aniso_U_23
_atom_site_aniso_U_13
_atom_site_aniso_U_12
Ag1 0.00809(2) 0.01449(3) 0.02491(3) -0.00460(2) 0.00277(2) -0.00057(2)
S1 0.00889(6) 0.01599(8) 0.01458(7) -0.00152(6) 0.00059(5) -0.00007(6)
S2 0.00979(7) 0.01453(7) 0.01731(7) -0.00036(6) 0.00229(6) 0.00029(6)
O1 0.0179(3) 0.0145(2) 0.0234(3) 0.0008(2) 0.0007(2) 0.0046(2)
O2 0.0200(3) 0.0193(3) 0.0321(4) -0.0071(2) -0.0058(3) -0.0015(2)
O3 0.0221(3) 0.0117(2) 0.0237(3) -0.0038(2) 0.0028(2) 0.0035(2)
N1 0.0127(2) 0.0119(2) 0.0181(3) -0.0006(2) 0.0049(2) -0.0007(2)
C1 0.0094(3) 0.0162(3) 0.0199(3) 0.0015(2) 0.0033(2) 0.0009(2)
C2 0.0104(3) 0.0154(3) 0.0184(3) -0.0017(2) 0.0019(2) -0.0003(2)
C3 0.0102(3) 0.0159(3) 0.0190(3) -0.0022(2) 0.0021(2) -0.0006(2)
C4 0.0100(3) 0.0190(3) 0.0198(3) -0.0046(3) 0.0040(2) -0.0018(2)
C5 0.0112(3) 0.0135(3) 0.0155(3) 0.0004(2) 0.0016(2) 0.0004(2)
C6 0.0128(3) 0.0161(3) 0.0302(4) -0.0014(3) 0.0065(3) -0.0011(3)
C7 0.0173(4) 0.0161(4) 0.0478(6) -0.0048(4) 0.0099(4) -0.0023(3)
C8 0.0235(4) 0.0229(4) 0.0413(6) -0.0139(4) -0.0030(4) 0.0002(3)
C9 0.0316(5) 0.0236(4) 0.0232(4) -0.0078(3) 0.0059(4) 0.0008(4)
C10 0.0275(4) 0.0192(3) 0.0165(3) -0.0014(3) 0.0062(3) -0.0008(3)
C11 0.0110(3) 0.0151(3) 0.0138(3) -0.0009(2) 0.0029(2) -0.0001(2)
C12 0.0187(3) 0.0178(3) 0.0123(3) 0.0001(2) 0.0034(2) 0.0007(3)
C13 0.0206(4) 0.0170(3) 0.0174(3) 0.0020(2) 0.0021(3) 0.0020(3)
C14 0.0272(4) 0.0167(3) 0.0182(3) -0.0016(3) 0.0055(3) -0.0036(3)
C15 0.0325(5) 0.0183(3) 0.0151(3) -0.0030(3) 0.0075(3) -0.0037(3)
C16 0.0215(4) 0.0191(3) 0.0119(3) 0.0001(2) 0.0015(3) -0.0025(3)

loop_
_atom_type_symbol
_atom_type_description
_atom_type_scat_dispersion_real
_atom_type_scat_dispersion_imag
_atom_type_scat_source
C C 0.0033 0.0016 'International Tables Vol C Tables 4.2.6.8 and 6.1.1.4'
H H 0.0000 0.0000 'International Tables Vol C Tables 4.2.6.8 and 6.1.1.4'
Ag Ag -0.8971 1.1015 'International Tables Vol C Tables 4.2.6.8 and 6.1.1.4'
N N 0.0061 0.0033 'International Tables Vol C Tables 4.2.6.8 and 6.1.1.4'
O O 0.0106 0.0060 'International Tables Vol C Tables 4.2.6.8 and 6.1.1.4'
S S 0.1246 0.1234 'International Tables Vol C Tables 4.2.6.8 and 6.1.1.4'

loop_
_geom_angle_atom_site_label_1
_geom_angle_atom_site_label_2
_geom_angle_atom_site_label_3
_geom_angle
_geom_angle_site_symmetry_1
_geom_angle_site_symmetry_3
_geom_angle_publ_flag
S1 Ag1 S2 151.607(7) . 1_455 ?
S1 Ag1 O1 118.364(17) . . ?
S1 Ag1 O3 103.692(16) . 2 ?
S2 Ag1 O1 88.309(17) 1_455 . ?
S2 Ag1 O3 95.117(17) 1_455 2 ?
O3 Ag1 O1 67.67(2) 2 . ?
C1 S1 Ag1 106.33(3) . . ?
C5 S1 Ag1 107.73(3) . . ?
C5 S1 C1 105.53(4) . . ?
C4 S2 Ag1 99.17(3) . 1_655 ?
C11 S2 Ag1 108.32(3) . 1_655 ?
C11 S2 C4 101.66(4) . . ?
N1 O1 Ag1 96.54(5) . . ?
N1 O3 Ag1 110.36(5) . 2_545 ?
O1 N1 O2 119.54(7) . . ?
O3 N1 O1 119.99(7) . . ?
O3 N1 O2 120.47(7) . . ?
S1 C1 H1A 108.9 . . ?
S1 C1 H1B 108.9 . . ?
H1A C1 H1B 107.7 . . ?
C2 C1 S1 113.52(6) . . ?
C2 C1 H1A 108.9 . . ?
C2 C1 H1B 108.9 . . ?
C3 C2 C1 177.49(9) . . ?
C2 C3 C4 178.55(9) . . ?
S2 C4 H4A 109.3 . . ?
S2 C4 H4B 109.3 . . ?
C3 C4 S2 111.73(6) . . ?
C3 C4 H4A 109.3 . . ?
C3 C4 H4B 109.3 . . ?
H4A C4 H4B 107.9 . . ?
S1 C5 H5 106.1 . . ?
C6 C5 S1 112.71(6) . . ?
C6 C5 H5 106.1 . . ?
C10 C5 S1 114.06(6) . . ?
C10 C5 H5 106.1 . . ?
C10 C5 C6 110.99(7) . . ?
C5 C6 H6A 109.9 . . ?
C5 C6 H6B 109.9 . . ?
C5 C6 C7 109.06(7) . . ?
H6A C6 H6B 108.3 . . ?
C7 C6 H6A 109.9 . . ?
C7 C6 H6B 109.9 . . ?
C6 C7 H7A 109.4 . . ?
C6 C7 H7B 109.4 . . ?
H7A C7 H7B 108.0 . . ?
C8 C7 C6 111.17(9) . . ?
C8 C7 H7A 109.4 . . ?
C8 C7 H7B 109.4 . . ?
C7 C8 H8A 109.4 . . ?
C7 C8 H8B 109.4 . . ?
H8A C8 H8B 108.0 . . ?
C9 C8 C7 111.37(8) . . ?
C9 C8 H8A 109.4 . . ?
C9 C8 H8B 109.4 . . ?
C8 C9 H9A 109.4 . . ?
C8 C9 H9B 109.4 . . ?
C8 C9 C10 111.05(8) . . ?
H9A C9 H9B 108.0 . . ?
C10 C9 H9A 109.4 . . ?
C10 C9 H9B 109.4 . . ?
C5 C10 C9 110.27(8) . . ?
C5 C10 H10A 109.6 . . ?
C5 C10 H10B 109.6 . . ?
C9 C10 H10A 109.6 . . ?
C9 C10 H10B 109.6 . . ?
H10A C10 H10B 108.1 . . ?
S2 C11 H11 108.0 . . ?
C12 C11 S2 113.71(5) . . ?
C12 C11 H11 108.0 . . ?
C12 C11 C16 111.07(7) . . ?
C16 C11 S2 107.97(6) . . ?
C16 C11 H11 108.0 . . ?
C11 C12 H12A 109.5 . . ?
C11 C12 H12B 109.5 . . ?
C11 C12 C13 110.50(7) . . ?
H12A C12 H12B 108.1 . . ?
C13 C12 H12A 109.5 . . ?
C13 C12 H12B 109.5 . . ?
C12 C13 H13A 109.3 . . ?
C12 C13 H13B 109.3 . . ?
H13A C13 H13B 107.9 . . ?
C14 C13 C12 111.71(7) . . ?
C14 C13 H13A 109.3 . . ?
C14 C13 H13B 109.3 . . ?
C13 C14 H14A 109.5 . . ?
C13 C14 H14B 109.5 . . ?
C13 C14 C15 110.90(7) . . ?
H14A C14 H14B 108.0 . . ?
C15 C14 H14A 109.5 . . ?
C15 C14 H14B 109.5 . . ?
C14 C15 H15A 109.5 . . ?
C14 C15 H15B 109.5 . . ?
C14 C15 C16 110.93(7) . . ?
H15A C15 H15B 108.0 . . ?
C16 C15 H15A 109.5 . . ?
C16 C15 H15B 109.5 . . ?
C11 C16 C15 110.62(7) . . ?
C11 C16 H16A 109.5 . . ?
C11 C16 H16B 109.5 . . ?
C15 C16 H16A 109.5 . . ?
C15 C16 H16B 109.5 . . ?
H16A C16 H16B 108.1 . . ?

loop_
_geom_bond_atom_site_label_1
_geom_bond_atom_site_label_2
_geom_bond_distance
_geom_bond_site_symmetry_2
_geom_bond_publ_flag
Ag1 S1 2.4652(2) . ?
Ag1 S2 2.4833(2) 1_455 ?
Ag1 O1 2.5798(7) . ?
Ag1 O3 2.5726(7) 2 ?
S1 C1 1.8288(8) . ?
S1 C5 1.8238(8) . ?
S2 C4 1.8320(8) . ?
S2 C11 1.8261(8) . ?
O1 N1 1.2539(9) . ?
O2 N1 1.2547(10) . ?
O3 N1 1.2536(9) . ?
C1 H1A 0.9900 . ?
C1 H1B 0.9900 . ?
C1 C2 1.4571(11) . ?
C2 C3 1.2005(11) . ?
C3 C4 1.4571(11) . ?
C4 H4A 0.9900 . ?
C4 H4B 0.9900 . ?
C5 H5 1.0000 . ?
C5 C6 1.5288(11) . ?
C5 C10 1.5260(12) . ?
C6 H6A 0.9900 . ?
C6 H6B 0.9900 . ?
C6 C7 1.5341(13) . ?
C7 H7A 0.9900 . ?
C7 H7B 0.9900 . ?
C7 C8 1.5268(18) . ?
C8 H8A 0.9900 . ?
C8 H8B 0.9900 . ?
C8 C9 1.5224(16) . ?
C9 H9A 0.9900 . ?
C9 H9B 0.9900 . ?
C9 C10 1.5359(13) . ?
C10 H10A 0.9900 . ?
C10 H10B 0.9900 . ?
C11 H11 1.0000 . ?
C11 C12 1.5278(11) . ?
C11 C16 1.5281(11) . ?
C12 H12A 0.9900 . ?
C12 H12B 0.9900 . ?
C12 C13 1.5287(12) . ?
C13 H13A 0.9900 . ?
C13 H13B 0.9900 . ?
C13 C14 1.5251(13) . ?
C14 H14A 0.9900 . ?
C14 H14B 0.9900 . ?
C14 C15 1.5295(13) . ?
C15 H15A 0.9900 . ?
C15 H15B 0.9900 . ?
C15 C16 1.5297(13) . ?
C16 H16A 0.9900 . ?
C16 H16B 0.9900 . ?

loop_
_geom_torsion_atom_site_label_1
_geom_torsion_atom_site_label_2
_geom_torsion_atom_site_label_3
_geom_torsion_atom_site_label_4
_geom_torsion
_geom_torsion_site_symmetry_1
_geom_torsion_site_symmetry_2
_geom_torsion_site_symmetry_3
_geom_torsion_site_symmetry_4
_geom_torsion_publ_flag
Ag1 S1 C1 C2 159.34(5) . . . . ?
Ag1 S1 C5 C6 -174.49(5) . . . . ?
Ag1 S1 C5 C10 57.77(6) . . . . ?
Ag1 S2 C4 C3 -173.03(6) 1_655 . . . ?
Ag1 S2 C11 C12 33.68(6) 1_655 . . . ?
Ag1 S2 C11 C16 -90.05(5) 1_655 . . . ?
Ag1 O1 N1 O2 11.74(8) . . . . ?
Ag1 O1 N1 O3 -168.00(6) . . . . ?
Ag1 O3 N1 O1 19.67(9) 2_545 . . . ?
Ag1 O3 N1 O2 -160.06(6) 2_545 . . . ?
S1 C5 C6 C7 171.62(7) . . . . ?
S1 C5 C10 C9 -172.99(7) . . . . ?
S2 C11 C12 C13 -178.36(6) . . . . ?
S2 C11 C16 C15 -177.59(6) . . . . ?
C1 S1 C5 C6 72.23(7) . . . . ?
C1 S1 C5 C10 -55.50(7) . . . . ?
C4 S2 C11 C12 -70.19(6) . . . . ?
C4 S2 C11 C16 166.09(6) . . . . ?
C5 S1 C1 C2 -86.41(7) . . . . ?
C5 C6 C7 C8 57.62(11) . . . . ?
C6 C5 C10 C9 58.39(10) . . . . ?
C6 C7 C8 C9 -56.22(11) . . . . ?
C7 C8 C9 C10 54.79(12) . . . . ?
C8 C9 C10 C5 -55.66(12) . . . . ?
C10 C5 C6 C7 -59.04(10) . . . . ?
C11 S2 C4 C3 -62.03(7) . . . . ?
C11 C12 C13 C14 55.66(10) . . . . ?
C12 C11 C16 C15 57.10(9) . . . . ?
C12 C13 C14 C15 -55.50(10) . . . . ?
C13 C14 C15 C16 55.76(11) . . . . ?
C14 C15 C16 C11 -56.63(10) . . . . ?
C16 C11 C12 C13 -56.33(9) . . . . ?
